data_4507922
loop_
_publ_author_name
'Yao, Xiao-Qiang'
'Hu, Jin-Song'
'Zhang, Ming-Dao'
'Qin, Ling'
'Li, Yi-Zhi'
'Guo, Zi-Jian'
'Zheng, He-Gen'

_publ_section_title
;
 Chiral and Noncentrosymmetric Metal--Organic Frameworks Featuring a 2D
 \\rightarrow 3D Parallel/Parallel Inclined Subpolycatenation
;
_journal_issue 8
_journal_name_full 'Crystal Growth &amp; Design'
_journal_page_first 3381
_journal_paper_doi 10.1021/cg400182u
_journal_volume 13
_journal_year 2013
_chemical_formula_sum 'C32 H31 Co N8 O6'
_chemical_formula_weight 682.58
_chemical_name_systematic
; 
 ? 
;
_space_group_IT_number 5
_symmetry_cell_setting monoclinic
_symmetry_space_group_name_Hall 'C 2y'
_symmetry_space_group_name_H-M 'C 1 2 1'
_atom_sites_solution_hydrogens geom
_atom_sites_solution_primary direct
_atom_sites_solution_secondary difmap
_audit_creation_method SHELXL-97
_cell_angle_alpha 90.00
_cell_angle_beta 107.047(2)
_cell_angle_gamma 90.00
_cell_formula_units_Z 4
_cell_length_a 27.153(2)
_cell_length_b 15.103(2)
_cell_length_c 9.0264(14)
_cell_measurement_temperature 291(2)
_cell_volume 3539.0(8)
_computing_structure_refinement 'SHELXL-97 (Sheldrick, 1997)'
_computing_structure_solution 'SHELXS-97 (Sheldrick, 1990)'
_diffrn_ambient_temperature 291(2)
_diffrn_measured_fraction_theta_full 0.982
_diffrn_measured_fraction_theta_max 0.982
_diffrn_radiation_monochromator graphite
_diffrn_radiation_source 'fine-focus sealed tube'
_diffrn_radiation_type MoK\a
_diffrn_radiation_wavelength 0.71073
_diffrn_reflns_av_R_equivalents 0.0421
_diffrn_reflns_av_sigmaI/netI 0.0712
_diffrn_reflns_limit_h_max 33
_diffrn_reflns_limit_h_min -33
_diffrn_reflns_limit_k_max 18
_diffrn_reflns_limit_k_min -13
_diffrn_reflns_limit_l_max 11
_diffrn_reflns_limit_l_min -10
_diffrn_reflns_number 9557
_diffrn_reflns_theta_full 26.00
_diffrn_reflns_theta_max 26.00
_diffrn_reflns_theta_min 2.42
_exptl_absorpt_coefficient_mu 0.537
_exptl_absorpt_correction_T_max 0.8865
_exptl_absorpt_correction_T_min 0.8642
_exptl_crystal_density_diffrn 1.281
_exptl_crystal_density_method 'not measured'
_exptl_crystal_F_000 1416
_exptl_crystal_size_max 0.28
_exptl_crystal_size_mid 0.25
_exptl_crystal_size_min 0.23
_refine_diff_density_max 0.567
_refine_diff_density_min -0.311
_refine_diff_density_rms 0.059
_refine_ls_abs_structure_details 'Flack H D (1983), Acta Cryst. A39, 876-881'
_refine_ls_abs_structure_Flack 0.03(2)
_refine_ls_extinction_method none
_refine_ls_goodness_of_fit_ref 1.084
_refine_ls_hydrogen_treatment mixed
_refine_ls_matrix_type full
_refine_ls_number_parameters 461
_refine_ls_number_reflns 5049
_refine_ls_number_restraints 1
_refine_ls_restrained_S_all 1.083
_refine_ls_R_factor_all 0.0773
_refine_ls_R_factor_gt 0.0620
_refine_ls_shift/su_max 0.000
_refine_ls_shift/su_mean 0.000
_refine_ls_structure_factor_coef Fsqd
_refine_ls_weighting_details 'calc w=1/[\s^2^(Fo^2^)+(0.0600P)^2^+1.9900P] where P=(Fo^2^+2Fc^2^)/3'
_refine_ls_weighting_scheme calc
_refine_ls_wR_factor_gt 0.1292
_refine_ls_wR_factor_ref 0.1333
_reflns_number_gt 3929
_reflns_number_total 5049
_reflns_threshold_expression >2sigma(I)
_cod_data_source_file cg400182u_si_002.cif
_cod_data_source_block complex3
_cod_depositor_comments
;
The following automatic conversions were performed:

'_symmetry_cell_setting' value 'Monoclinic' changed to 'monoclinic'
according to /home/saulius/struct/CIF-dictionaries/cif_core.dic
dictionary named 'cif_core.dic' version 2.4.2 from 2011-04-26.

Automatic conversion script
Id: cif_fix_values 1891 2012-01-12 08:04:46Z andrius 
;
_cod_original_cell_volume 3538.9(8)
_cod_original_sg_symbol_H-M 'C2   '
_cod_database_code 4507922

loop_
_symmetry_equiv_pos_as_xyz
'x, y, z'
'-x, y, -z'
'x+1/2, y+1/2, z'
'-x+1/2, y+1/2, -z'

loop_
_atom_site_label
_atom_site_type_symbol
_atom_site_fract_x
_atom_site_fract_y
_atom_site_fract_z
_atom_site_U_iso_or_equiv
_atom_site_adp_type
_atom_site_occupancy
_atom_site_symmetry_multiplicity
_atom_site_calc_flag
_atom_site_refinement_flags
_atom_site_disorder_assembly
_atom_site_disorder_group
C1 C 0.7899(2) 0.8413(4) 0.4264(7) 0.0522(14) Uani 1 1 d . . .
H1 H 0.7649 0.8082 0.3555 0.063 Uiso 1 1 calc R . .
C2 C 0.8406(2) 0.8334(5) 0.4487(7) 0.0589(17) Uani 1 1 d . . .
H2 H 0.8569 0.7959 0.3961 0.071 Uiso 1 1 calc R . .
C3 C 0.82469(18) 0.9304(4) 0.6029(6) 0.0431(13) Uani 1 1 d . . .
H3 H 0.8297 0.9723 0.6814 0.052 Uiso 1 1 calc R . .
C4 C 0.7439(2) 1.0526(5) 0.2453(7) 0.0560(15) Uani 1 1 d . . .
H4 H 0.7697 1.0121 0.2452 0.067 Uiso 1 1 calc R . .
C5 C 0.7300(2) 1.1193(5) 0.1474(8) 0.0612(17) Uani 1 1 d . . .
H5 H 0.7440 1.1338 0.0680 0.073 Uiso 1 1 calc R . .
C6 C 0.6843(2) 1.1210(4) 0.3062(7) 0.0569(16) Uani 1 1 d . . .
H6 H 0.6606 1.1384 0.3569 0.068 Uiso 1 1 calc R . .
C7 C 0.6789(2) 0.7982(5) 0.6773(7) 0.0467(14) Uani 1 1 d . . .
H7 H 0.6768 0.7638 0.5903 0.056 Uiso 1 1 calc R . .
C8 C 0.6734(2) 0.8376(4) 0.9045(7) 0.0553(15) Uani 1 1 d . . .
H8 H 0.6675 0.8380 1.0009 0.066 Uiso 1 1 calc R . .
C9 C 0.6925(2) 0.9053(4) 0.8352(7) 0.0538(15) Uani 1 1 d . . .
H9 H 0.7020 0.9608 0.8790 0.065 Uiso 1 1 calc R . .
C10 C 0.6284(2) 0.8922(5) 0.3038(7) 0.0562(16) Uani 1 1 d . . .
C15 C 0.91725(19) 0.9050(4) 0.6314(6) 0.0365(11) Uani 1 1 d . . .
C16 C 0.93402(19) 0.9888(4) 0.6984(6) 0.0403(13) Uani 1 1 d . . .
H16 H 0.9108 1.0349 0.6918 0.048 Uiso 1 1 calc R . .
C17 C 0.98625(19) 1.0001(4) 0.7743(6) 0.0400(11) Uani 1 1 d . . .
H17 H 0.9978 1.0542 0.8205 0.048 Uiso 1 1 calc R . .
C18 C 1.02096(17) 0.9327(3) 0.7822(5) 0.0362(12) Uani 1 1 d . . .
C19 C 1.00397(19) 0.8524(4) 0.7083(6) 0.0440(13) Uani 1 1 d . . .
H19 H 1.0275 0.8079 0.7068 0.053 Uiso 1 1 calc R . .
C20 C 0.95156(18) 0.8395(4) 0.6367(6) 0.0406(12) Uani 1 1 d . . .
H20 H 0.9400 0.7850 0.5920 0.049 Uiso 1 1 calc R . .
C21 C 1.09721(19) 1.0261(4) 0.8462(6) 0.0388(12) Uani 1 1 d . . .
C22 C 1.0945(2) 1.0582(4) 0.6998(7) 0.0511(14) Uani 1 1 d . . .
H22 H 1.0773 1.0260 0.6120 0.061 Uiso 1 1 calc R . .
C23 C 1.1175(2) 1.1385(4) 0.6844(6) 0.0491(14) Uani 1 1 d . . .
H23 H 1.1157 1.1600 0.5864 0.059 Uiso 1 1 calc R . .
C24 C 1.14329(19) 1.1867(4) 0.8155(6) 0.0404(12) Uani 1 1 d . . .
C25 C 1.1460(2) 1.1545(4) 0.9619(7) 0.0581(17) Uani 1 1 d . . .
H25 H 1.1632 1.1867 1.0496 0.070 Uiso 1 1 calc R . .
C26 C 1.1230(2) 1.0742(4) 0.9773(6) 0.0522(16) Uani 1 1 d . . .
H26 H 1.1248 1.0527 1.0753 0.063 Uiso 1 1 calc R . .
C27 C 1.10319(19) 0.8763(4) 0.9460(6) 0.0391(12) Uani 1 1 d . . .
C28 C 1.1555(2) 0.8674(4) 0.9563(7) 0.0473(14) Uani 1 1 d . . .
H28 H 1.1710 0.9085 0.9076 0.057 Uiso 1 1 calc R . .
C29 C 1.1835(2) 0.8000(4) 1.0357(7) 0.0513(15) Uani 1 1 d . . .
H29 H 1.2183 0.7965 1.0427 0.062 Uiso 1 1 calc R . .
C30 C 1.1621(2) 0.7360(4) 1.1072(6) 0.0422(12) Uani 1 1 d . . .
C31 C 1.11166(19) 0.7468(4) 1.1057(6) 0.0436(13) Uani 1 1 d . . .
H31 H 1.0968 0.7065 1.1579 0.052 Uiso 1 1 calc R . .
C32 C 1.08303(19) 0.8164(4) 1.0280(6) 0.0412(12) Uani 1 1 d . . .
H32 H 1.0493 0.8233 1.0306 0.049 Uiso 1 1 calc R . .
C11A C 0.5812(12) 0.871(2) 0.200(2) 0.054(4) Uani 0.59(3) 1 d P A 1
H11A H 0.5865 0.8177 0.1475 0.065 Uiso 0.59(3) 1 calc PR A 1
H11B H 0.5739 0.9179 0.1219 0.065 Uiso 0.59(3) 1 calc PR A 1
C12A C 0.5336(6) 0.8582(16) 0.2424(15) 0.064(5) Uani 0.59(3) 1 d P A 1
H12A H 0.5052 0.8452 0.1510 0.076 Uiso 0.59(3) 1 calc PR A 1
H12B H 0.5252 0.9112 0.2908 0.076 Uiso 0.59(3) 1 calc PR A 1
C13A C 0.5428(7) 0.7809(17) 0.355(3) 0.071(6) Uani 0.59(3) 1 d P A 1
H13A H 0.5742 0.7892 0.4393 0.085 Uiso 0.59(3) 1 calc PR A 1
H13B H 0.5451 0.7256 0.3030 0.085 Uiso 0.59(3) 1 calc PR A 1
C14A C 0.4921(8) 0.7816(17) 0.4193(19) 0.074(5) Uani 0.59(3) 1 d P . 1
H14I H 0.4715 0.8339 0.3814 0.089 Uiso 0.59(3) 1 calc PR A 1
H14J H 0.4711 0.7298 0.3814 0.089 Uiso 0.59(3) 1 calc PR A 1
C11B C 0.577(2) 0.869(4) 0.155(4) 0.054(4) Uani 0.41(3) 1 d P A 2
H11C H 0.5859 0.8414 0.0702 0.065 Uiso 0.41(3) 1 d PR A 2
H11D H 0.5582 0.9219 0.1188 0.065 Uiso 0.41(3) 1 d PR A 2
C12B C 0.5468(9) 0.807(2) 0.241(3) 0.070(7) Uani 0.41(3) 1 d P A 2
H12C H 0.5123 0.8008 0.1696 0.085 Uiso 0.41(3) 1 calc PR A 2
H12D H 0.5626 0.7487 0.2463 0.085 Uiso 0.41(3) 1 calc PR A 2
C13B C 0.5395(10) 0.823(2) 0.400(3) 0.064(7) Uani 0.41(3) 1 d P A 2
H13C H 0.5199 0.8760 0.3979 0.076 Uiso 0.41(3) 1 d PR A 2
H13D H 0.5720 0.8283 0.4788 0.076 Uiso 0.41(3) 1 d PR A 2
C14B C 0.5077(9) 0.7440(19) 0.421(3) 0.055(6) Uani 0.41(3) 1 d P . 2
H14E H 0.4757 0.7396 0.3402 0.082 Uiso 0.41(3) 1 d PR A 2
H14F H 0.5279 0.6919 0.4213 0.082 Uiso 0.41(3) 1 d PR A 2
Co1 Co 0.70900(2) 0.95816(5) 0.51539(8) 0.0441(2) Uani 1 1 d . . .
N1 N 0.77956(15) 0.9041(3) 0.5210(5) 0.0379(10) Uani 1 1 d . A .
N2 N 0.86360(14) 0.8913(3) 0.5638(5) 0.0379(10) Uani 1 1 d . . .
N3 N 0.71515(18) 1.0512(4) 0.3472(6) 0.0507(12) Uani 1 1 d . A .
N4 N 0.69124(16) 1.1630(3) 0.1844(5) 0.0469(12) Uani 1 1 d . . .
N5 N 0.69560(18) 0.8796(3) 0.6936(6) 0.0492(12) Uani 1 1 d . A .
N6 N 0.66492(17) 0.7696(3) 0.7996(5) 0.0417(10) Uani 1 1 d . . .
N7 N 1.07351(15) 0.9458(4) 0.8619(5) 0.0485(12) Uani 1 1 d . . .
N8 N 0.7199(2) 1.1074(4) 0.7149(6) 0.0590(13) Uani 1 1 d . . .
O1 O 0.62894(13) 0.9560(4) 0.3938(5) 0.0605(10) Uani 1 1 d . A .
O2 O 0.66831(17) 0.8485(3) 0.3182(5) 0.0616(11) Uani 1 1 d . A .
O3 O 0.75283(18) 1.0559(3) 0.6922(5) 0.066 Uani 1 1 d . A .
O4 O 0.67624(19) 1.0861(4) 0.6444(6) 0.0671(13) Uani 1 1 d . A .
O5 O 0.73161(17) 1.1715(3) 0.7912(5) 0.065 Uani 1 1 d . A .
O1W O 0.9315(4) 0.6051(7) 0.6143(12) 0.058(3) Uani 0.40 1 d P . .
H1X H 0.9184 0.5580 0.6378 0.069 Uiso 0.40 1 d PR . .
H1Y H 0.9451 0.5942 0.5425 0.069 Uiso 0.40 1 d PR . .
O2W O 0.5109(6) 0.1175(11) 0.8621(17) 0.066(4) Uani 0.30 1 d P . .
H2X H 0.5359 0.1465 0.8473 0.079 Uiso 0.30 1 d PR . .
H2Y H 0.4874 0.1116 0.7766 0.079 Uiso 0.30 1 d PR . .
O3W O 0.0866(5) 0.5009(9) 0.8088(14) 0.051(3) Uani 0.30 1 d P . .
H3X H 0.1149 0.4754 0.8124 0.061 Uiso 0.30 1 d PR . .
H3Y H 0.0657 0.4632 0.8259 0.061 Uiso 0.30 1 d PR . .

loop_
_atom_site_aniso_label
_atom_site_aniso_U_11
_atom_site_aniso_U_22
_atom_site_aniso_U_33
_atom_site_aniso_U_23
_atom_site_aniso_U_13
_atom_site_aniso_U_12
C1 0.042(3) 0.047(4) 0.058(3) -0.008(3) 0.001(2) 0.001(3)
C2 0.048(3) 0.055(4) 0.062(4) -0.016(3) -0.002(3) 0.005(3)
C3 0.036(2) 0.050(4) 0.039(3) -0.010(2) 0.006(2) 0.006(2)
C4 0.053(3) 0.054(4) 0.059(4) 0.016(3) 0.013(3) 0.015(3)
C5 0.056(3) 0.066(5) 0.061(4) 0.014(3) 0.016(3) 0.021(3)
C6 0.061(4) 0.053(4) 0.058(4) 0.018(3) 0.019(3) 0.015(3)
C7 0.045(3) 0.057(4) 0.039(3) 0.013(3) 0.014(2) -0.003(3)
C8 0.064(4) 0.040(3) 0.058(4) -0.001(3) 0.012(3) -0.008(3)
C9 0.059(3) 0.044(4) 0.055(4) -0.003(3) 0.012(3) -0.018(3)
C10 0.045(3) 0.067(5) 0.052(3) 0.011(3) 0.007(3) -0.011(3)
C15 0.040(3) 0.041(3) 0.029(2) 0.003(2) 0.0107(19) 0.005(2)
C16 0.036(3) 0.043(3) 0.043(3) 0.009(2) 0.013(2) 0.005(2)
C17 0.042(3) 0.038(3) 0.040(3) 0.004(2) 0.013(2) -0.003(2)
C18 0.030(2) 0.038(3) 0.036(3) 0.010(2) 0.0039(19) 0.000(2)
C19 0.034(3) 0.041(3) 0.053(3) 0.006(3) 0.007(2) 0.013(2)
C20 0.034(2) 0.044(3) 0.043(3) 0.005(2) 0.008(2) -0.005(2)
C21 0.036(3) 0.037(3) 0.044(3) 0.011(2) 0.011(2) -0.002(2)
C22 0.055(3) 0.054(4) 0.044(3) 0.000(3) 0.015(2) -0.009(3)
C23 0.064(4) 0.044(4) 0.039(3) 0.008(2) 0.014(3) -0.008(3)
C24 0.036(3) 0.046(3) 0.038(3) 0.003(2) 0.009(2) -0.004(2)
C25 0.075(4) 0.051(4) 0.039(3) 0.009(3) 0.003(3) -0.022(3)
C26 0.064(4) 0.057(4) 0.033(3) 0.014(3) 0.011(3) -0.019(3)
C27 0.035(3) 0.034(3) 0.045(3) 0.005(2) 0.005(2) 0.002(2)
C28 0.041(3) 0.046(4) 0.058(3) 0.015(3) 0.019(2) 0.004(2)
C29 0.040(3) 0.055(4) 0.060(4) 0.018(3) 0.016(3) 0.003(3)
C30 0.051(3) 0.039(3) 0.037(3) 0.011(2) 0.013(2) 0.004(2)
C31 0.041(3) 0.045(3) 0.048(3) 0.017(3) 0.018(2) -0.006(2)
C32 0.030(2) 0.044(3) 0.048(3) 0.016(2) 0.010(2) 0.007(2)
C11A 0.059(7) 0.066(5) 0.020(12) -0.006(12) -0.016(10) -0.004(4)
C12A 0.048(7) 0.064(11) 0.073(8) 0.013(7) 0.007(5) -0.007(7)
C13A 0.051(8) 0.069(13) 0.073(12) 0.016(10) -0.014(7) -0.019(8)
C14A 0.055(10) 0.092(15) 0.068(8) 0.000(9) 0.006(7) 0.004(9)
C11B 0.059(7) 0.066(5) 0.020(12) -0.006(12) -0.016(10) -0.004(4)
C12B 0.053(11) 0.054(15) 0.089(16) 0.006(12) -0.003(9) 0.005(10)
C13B 0.076(13) 0.050(15) 0.063(15) 0.019(11) 0.018(10) -0.002(12)
C14B 0.040(11) 0.061(15) 0.067(11) -0.004(10) 0.022(9) 0.011(9)
Co1 0.0353(3) 0.0413(4) 0.0537(4) 0.0131(4) 0.0099(3) 0.0008(4)
N1 0.037(2) 0.035(2) 0.040(2) 0.0034(19) 0.0090(17) -0.0033(18)
N2 0.030(2) 0.044(3) 0.036(2) 0.0047(19) 0.0038(16) 0.0017(19)
N3 0.047(3) 0.049(3) 0.055(3) 0.018(2) 0.013(2) 0.011(2)
N4 0.036(2) 0.050(3) 0.057(3) 0.022(2) 0.019(2) 0.008(2)
N5 0.050(3) 0.042(3) 0.055(3) 0.011(2) 0.013(2) -0.004(2)
N6 0.045(2) 0.045(3) 0.037(2) 0.007(2) 0.0161(19) -0.004(2)
N7 0.0361(19) 0.051(3) 0.053(2) 0.021(2) 0.0052(17) -0.003(2)
N8 0.062(3) 0.047(3) 0.064(3) 0.013(3) 0.012(3) 0.000(3)
O1 0.0459(19) 0.063(3) 0.064(2) 0.011(3) 0.0014(17) -0.004(3)
O2 0.057(3) 0.061(3) 0.062(3) 0.013(2) 0.011(2) -0.001(2)
O3 0.064 0.062 0.068 0.018 0.016 0.001
O4 0.064(3) 0.067(3) 0.067(3) 0.015(2) 0.015(2) -0.006(3)
O5 0.068 0.052 0.072 -0.005 0.013 0.012
O1W 0.063(6) 0.046(6) 0.057(6) -0.012(5) 0.008(5) -0.010(5)
O2W 0.068(9) 0.070(11) 0.065(9) -0.015(8) 0.027(7) -0.018(8)
O3W 0.060(8) 0.043(8) 0.053(7) -0.010(6) 0.022(6) 0.007(6)

loop_
_atom_type_symbol
_atom_type_description
_atom_type_scat_dispersion_real
_atom_type_scat_dispersion_imag
_atom_type_scat_source
C C 0.0033 0.0016 'International Tables Vol C Tables 4.2.6.8 and 6.1.1.4'
H H 0.0000 0.0000 'International Tables Vol C Tables 4.2.6.8 and 6.1.1.4'
N N 0.0061 0.0033 'International Tables Vol C Tables 4.2.6.8 and 6.1.1.4'
O O 0.0106 0.0060 'International Tables Vol C Tables 4.2.6.8 and 6.1.1.4'
Co Co 0.3494 0.9721 'International Tables Vol C Tables 4.2.6.8 and 6.1.1.4'

loop_
_geom_angle_atom_site_label_1
_geom_angle_atom_site_label_2
_geom_angle_atom_site_label_3
_geom_angle
_geom_angle_site_symmetry_1
_geom_angle_site_symmetry_3
C2 C1 N1 111.1(5) . .
C2 C1 H1 124.4 . .
N1 C1 H1 124.4 . .
C1 C2 N2 106.2(6) . .
C1 C2 H2 126.9 . .
N2 C2 H2 126.9 . .
N1 C3 N2 113.6(5) . .
N1 C3 H3 123.2 . .
N2 C3 H3 123.2 . .
C5 C4 N3 110.7(6) . .
C5 C4 H4 124.6 . .
N3 C4 H4 124.6 . .
C4 C5 N4 107.2(6) . .
C4 C5 H5 126.4 . .
N4 C5 H5 126.4 . .
N4 C6 N3 112.2(6) . .
N4 C6 H6 123.9 . .
N3 C6 H6 123.9 . .
N5 C7 N6 112.7(6) . .
N5 C7 H7 123.7 . .
N6 C7 H7 123.7 . .
N6 C8 C9 104.6(5) . .
N6 C8 H8 127.7 . .
C9 C8 H8 127.7 . .
N5 C9 C8 110.5(6) . .
N5 C9 H9 124.8 . .
C8 C9 H9 124.8 . .
O2 C10 O1 119.6(6) . .
O2 C10 C11A 123.8(16) . .
O1 C10 C11A 116.5(16) . .
O2 C10 C11B 118(2) . .
O1 C10 C11B 122(2) . .
C11A C10 C11B 10(3) . .
C20 C15 C16 120.4(5) . .
C20 C15 N2 121.2(5) . .
C16 C15 N2 118.3(5) . .
C17 C16 C15 118.2(5) . .
C17 C16 H16 120.9 . .
C15 C16 H16 120.9 . .
C18 C17 C16 121.3(5) . .
C18 C17 H17 119.4 . .
C16 C17 H17 119.4 . .
C17 C18 C19 119.5(4) . .
C17 C18 N7 119.9(5) . .
C19 C18 N7 120.5(5) . .
C20 C19 C18 119.5(5) . .
C20 C19 H19 120.2 . .
C18 C19 H19 120.2 . .
C15 C20 C19 120.9(5) . .
C15 C20 H20 119.5 . .
C19 C20 H20 119.5 . .
C22 C21 C26 120.0(5) . .
C22 C21 N7 120.1(5) . .
C26 C21 N7 119.9(5) . .
C23 C22 C21 120.0(5) . .
C23 C22 H22 120.0 . .
C21 C22 H22 120.0 . .
C22 C23 C24 120.0(5) . .
C22 C23 H23 120.0 . .
C24 C23 H23 120.0 . .
C25 C24 C23 120.0(5) . .
C25 C24 N6 120.0(5) . 3
C23 C24 N6 119.9(5) . 3
C24 C25 C26 120.0(5) . .
C24 C25 H25 120.0 . .
C26 C25 H25 120.0 . .
C25 C26 C21 120.0(5) . .
C25 C26 H26 120.0 . .
C21 C26 H26 120.0 . .
C32 C27 C28 117.0(5) . .
C32 C27 N7 121.7(4) . .
C28 C27 N7 121.2(5) . .
C29 C28 C27 120.9(5) . .
C29 C28 H28 119.6 . .
C27 C28 H28 119.6 . .
C28 C29 C30 121.9(5) . .
C28 C29 H29 119.1 . .
C30 C29 H29 119.1 . .
C31 C30 C29 117.8(5) . .
C31 C30 N4 120.5(5) . 3_546
C29 C30 N4 121.6(5) . 3_546
C32 C31 C30 120.6(5) . .
C32 C31 H31 119.7 . .
C30 C31 H31 119.7 . .
C31 C32 C27 121.5(5) . .
C31 C32 H32 119.2 . .
C27 C32 H32 119.2 . .
C10 C11A C12A 124.3(18) . .
C10 C11A H11A 106.3 . .
C12A C11A H11A 106.3 . .
C10 C11A H11B 106.3 . .
C12A C11A H11B 106.3 . .
H11A C11A H11B 106.4 . .
C10 C11A H11C 112.1 . .
C12A C11A H11C 121.1 . .
H11A C11A H11C 36.9 . .
H11B C11A H11C 69.8 . .
C10 C11A H11D 121.4 . .
C12A C11A H11D 84.1 . .
H11A C11A H11D 112.9 . .
H11B C11A H11D 22.2 . .
H11C C11A H11D 80.4 . .
C11A C12A C13A 107(2) . .
C11A C12A H12A 110.3 . .
C13A C12A H12A 110.3 . .
C11A C12A H12B 110.3 . .
C13A C12A H12B 110.3 . .
H12A C12A H12B 108.5 . .
C11A C12A H13C 131.9 . .
C13A C12A H13C 64.5 . .
H12A C12A H13C 117.0 . .
H12B C12A H13C 46.5 . .
C12A C13A C14A 104(2) . .
C12A C13A H13A 111.0 . .
C14A C13A H13A 111.0 . .
C12A C13A H13B 111.0 . .
C14A C13A H13B 111.0 . .
H13A C13A H13B 109.0 . .
C12A C13A H13D 94.9 . .
C14A C13A H13D 93.1 . .
H13A C13A H13D 29.0 . .
H13B C13A H13D 138.0 . .
C12A C13A H14F 154.4 . .
C14A C13A H14F 62.4 . .
H13A C13A H14F 94.5 . .
H13B C13A H14F 60.6 . .
H13D C13A H14F 106.9 . .
C14A C14A C13A 109.6(19) 2_656 .
C14A C14A H14I 109.7 2_656 .
C13A C14A H14I 109.7 . .
C14A C14A H14J 109.7 2_656 .
C13A C14A H14J 109.7 . .
H14I C14A H14J 108.2 . .
C14A C14A H14E 135.3 2_656 .
C13A C14A H14E 89.3 . .
H14I C14A H14E 100.4 . .
H14J C14A H14E 27.0 . .
C12B C11B C10 100(2) . .
C12B C11B H11C 114.8 . .
C10 C11B H11C 113.2 . .
C12B C11B H11D 110.9 . .
C10 C11B H11D 109.6 . .
H11C C11B H11D 108.5 . .
C13B C12B C11B 126(3) . .
C13B C12B H12C 105.8 . .
C11B C12B H12C 105.8 . .
C13B C12B H12D 105.8 . .
C11B C12B H12D 105.8 . .
H12C C12B H12D 106.2 . .
C14B C13B C12B 103(3) . .
C14B C13B H13C 109.0 . .
C12B C13B H13C 109.8 . .
C14B C13B H13D 114.0 . .
C12B C13B H13D 111.6 . .
H13C C13B H13D 109.1 . .
C13B C14B C14B 114.9(17) . 2_656
C13B C14B H14E 112.3 . .
C14B C14B H14E 105.3 2_656 .
C13B C14B H14F 107.3 . .
C14B C14B H14F 107.4 2_656 .
H14E C14B H14F 109.5 . .
N1 Co1 N3 90.70(18) . .
N1 Co1 N5 97.16(18) . .
N3 Co1 N5 171.2(2) . .
N1 Co1 O1 143.57(19) . .
N3 Co1 O1 85.64(18) . .
N5 Co1 O1 90.33(17) . .
N1 Co1 O3 87.01(17) . .
N3 Co1 O3 86.35(19) . .
N5 Co1 O3 90.09(19) . .
O1 Co1 O3 128.7(2) . .
C3 N1 C1 103.8(4) . .
C3 N1 Co1 127.4(4) . .
C1 N1 Co1 128.3(3) . .
C3 N2 C2 105.2(4) . .
C3 N2 C15 127.5(4) . .
C2 N2 C15 127.2(5) . .
C6 N3 C4 103.7(5) . .
C6 N3 Co1 123.5(4) . .
C4 N3 Co1 132.4(4) . .
C6 N4 C5 106.2(5) . .
C6 N4 C30 125.8(5) . 3_454
C5 N4 C30 128.0(5) . 3_454
C7 N5 C9 105.0(5) . .
C7 N5 Co1 125.1(4) . .
C9 N5 Co1 128.8(4) . .
C7 N6 C8 107.2(5) . .
C7 N6 C24 126.8(5) . 3_445
C8 N6 C24 125.9(5) . 3_445
C21 N7 C27 119.6(4) . .
C21 N7 C18 119.7(4) . .
C27 N7 C18 120.4(5) . .
O5 N8 O4 125.4(6) . .
O5 N8 O3 121.8(6) . .
O4 N8 O3 112.7(6) . .
C10 O1 Co1 99.3(4) . .
N8 O3 Co1 105.8(4) . .
H1X O1W H1Y 109.5 . .
H2X O2W H2Y 109.5 . .
H3X O3W H3Y 109.5 . .

loop_
_geom_bond_atom_site_label_1
_geom_bond_atom_site_label_2
_geom_bond_distance
_geom_bond_site_symmetry_2
C1 C2 1.338(8) .
C1 N1 1.359(7) .
C1 H1 0.9300 .
C2 N2 1.361(7) .
C2 H2 0.9300 .
C3 N1 1.294(6) .
C3 N2 1.345(6) .
C3 H3 0.9300 .
C4 C5 1.321(9) .
C4 N3 1.370(8) .
C4 H4 0.9300 .
C5 N4 1.364(8) .
C5 H5 0.9300 .
C6 N4 1.330(7) .
C6 N3 1.330(8) .
C6 H6 0.9300 .
C7 N5 1.305(8) .
C7 N6 1.339(7) .
C7 H7 0.9300 .
C8 N6 1.370(8) .
C8 C9 1.377(9) .
C8 H8 0.9300 .
C9 N5 1.361(8) .
C9 H9 0.9300 .
C10 O2 1.243(8) .
C10 O1 1.258(9) .
C10 C11A 1.38(3) .
C10 C11B 1.66(4) .
C15 C20 1.350(7) .
C15 C16 1.418(8) .
C15 N2 1.420(6) .
C16 C17 1.393(7) .
C16 H16 0.9300 .
C17 C18 1.374(7) .
C17 H17 0.9300 .
C18 C19 1.396(8) .
C18 N7 1.411(6) .
C19 C20 1.393(7) .
C19 H19 0.9300 .
C20 H20 0.9300 .
C21 C22 1.390(8) .
C21 C26 1.390(8) .
C21 N7 1.399(7) .
C22 C23 1.390(9) .
C22 H22 0.9300 .
C23 C24 1.390(7) .
C23 H23 0.9300 .
C24 C25 1.390(7) .
C24 N6 1.408(7) 3
C25 C26 1.390(8) .
C25 H25 0.9300 .
C26 H26 0.9300 .
C27 C32 1.380(7) .
C27 C28 1.403(7) .
C27 N7 1.403(7) .
C28 C29 1.344(8) .
C28 H28 0.9300 .
C29 C30 1.383(8) .
C29 H29 0.9300 .
C30 C31 1.376(8) .
C30 N4 1.415(7) 3_546
C31 C32 1.372(7) .
C31 H31 0.9300 .
C32 H32 0.9300 .
C11A C12A 1.47(4) .
C11A H11A 0.9700 .
C11A H11B 0.9700 .
C11A H11C 1.2936 .
C11A H11D 1.1113 .
C12A C13A 1.52(3) .
C12A H12A 0.9700 .
C12A H12B 0.9700 .
C13A C14A 1.64(4) .
C13A H13A 0.9700 .
C13A H13B 0.9700 .
C14A C14A 1.39(3) 2_656
C14A H14I 0.9700 .
C14A H14J 0.9700 .
C14A H14E 0.9607 .
C11B C12B 1.59(6) .
C11B H11C 0.9600 .
C11B H11D 0.9600 .
C12B C13B 1.53(5) .
C12B H12C 0.9700 .
C12B H12D 0.9700 .
C13B C14B 1.52(4) .
C13B H13C 0.9601 .
C13B H13D 0.9600 .
C14B C14B 1.59(4) 2_656
C14B H14E 0.9600 .
C14B H14F 0.9599 .
Co1 N1 2.070(4) .
Co1 N3 2.110(5) .
Co1 N5 2.114(5) .
Co1 O1 2.129(3) .
Co1 O3 2.242(5) .
N4 C30 1.415(7) 3_454
N6 C24 1.408(7) 3_445
N8 O5 1.177(7) .
N8 O4 1.214(7) .
N8 O3 1.246(7) .
O1W H1X 0.8500 .
O1W H1Y 0.8502 .
O2W H2X 0.8501 .
O2W H2Y 0.8499 .
O3W H3X 0.8500 .
O3W H3Y 0.8500 .

loop_
_geom_torsion_atom_site_label_1
_geom_torsion_atom_site_label_2
_geom_torsion_atom_site_label_3
_geom_torsion_atom_site_label_4
_geom_torsion
_geom_torsion_site_symmetry_1
_geom_torsion_site_symmetry_4
N1 C1 C2 N2 1.6(8) . .
N3 C4 C5 N4 -0.1(8) . .
N6 C8 C9 N5 0.0(7) . .
C20 C15 C16 C17 -2.4(7) . .
N2 C15 C16 C17 175.5(4) . .
C15 C16 C17 C18 1.2(7) . .
C16 C17 C18 C19 2.2(8) . .
C16 C17 C18 N7 -179.0(4) . .
C17 C18 C19 C20 -4.4(8) . .
N7 C18 C19 C20 176.9(4) . .
C16 C15 C20 C19 0.2(8) . .
N2 C15 C20 C19 -177.6(5) . .
C18 C19 C20 C15 3.2(8) . .
C26 C21 C22 C23 0.0(9) . .
N7 C21 C22 C23 179.2(5) . .
C21 C22 C23 C24 0.0(9) . .
C22 C23 C24 C25 0.0(9) . .
C22 C23 C24 N6 -177.6(5) . 3
C23 C24 C25 C26 0.0(10) . .
N6 C24 C25 C26 177.6(6) 3 .
C24 C25 C26 C21 0.0(10) . .
C22 C21 C26 C25 0.0(9) . .
N7 C21 C26 C25 -179.2(6) . .
C32 C27 C28 C29 3.7(9) . .
N7 C27 C28 C29 -179.2(6) . .
C27 C28 C29 C30 1.5(10) . .
C28 C29 C30 C31 -5.2(10) . .
C28 C29 C30 N4 177.0(6) . 3_546
C29 C30 C31 C32 3.6(9) . .
N4 C30 C31 C32 -178.5(5) 3_546 .
C30 C31 C32 C27 1.6(9) . .
C28 C27 C32 C31 -5.2(9) . .
N7 C27 C32 C31 177.7(5) . .
O2 C10 C11A C12A 125(3) . .
O1 C10 C11A C12A -50(4) . .
C11B C10 C11A C12A -178(23) . .
C10 C11A C12A C13A -61(4) . .
C11A C12A C13A C14A 170.6(16) . .
C12A C13A C14A C14A -127.7(12) . 2_656
O2 C10 C11B C12B 98(3) . .
O1 C10 C11B C12B -87(3) . .
C11A C10 C11B C12B -30(18) . .
C10 C11B C12B C13B 43(5) . .
C11B C12B C13B C14B 180(3) . .
C12B C13B C14B C14B -178(2) . 2_656
N2 C3 N1 C1 2.4(6) . .
N2 C3 N1 Co1 -169.9(3) . .
C2 C1 N1 C3 -2.4(7) . .
C2 C1 N1 Co1 169.8(4) . .
N3 Co1 N1 C3 85.5(5) . .
N5 Co1 N1 C3 -90.5(5) . .
O1 Co1 N1 C3 169.1(4) . .
O3 Co1 N1 C3 -0.8(5) . .
N3 Co1 N1 C1 -84.9(5) . .
N5 Co1 N1 C1 99.0(5) . .
O1 Co1 N1 C1 -1.3(6) . .
O3 Co1 N1 C1 -171.2(5) . .
N1 C3 N2 C2 -1.5(7) . .
N1 C3 N2 C15 -179.6(5) . .
C1 C2 N2 C3 -0.1(7) . .
C1 C2 N2 C15 178.0(5) . .
C20 C15 N2 C3 149.4(5) . .
C16 C15 N2 C3 -28.5(8) . .
C20 C15 N2 C2 -28.3(8) . .
C16 C15 N2 C2 153.8(6) . .
N4 C6 N3 C4 1.8(7) . .
N4 C6 N3 Co1 -171.7(4) . .
C5 C4 N3 C6 -1.0(8) . .
C5 C4 N3 Co1 171.6(5) . .
N1 Co1 N3 C6 -168.0(5) . .
N5 Co1 N3 C6 -14.7(17) . .
O1 Co1 N3 C6 48.2(5) . .
O3 Co1 N3 C6 -81.1(5) . .
N1 Co1 N3 C4 20.6(6) . .
N5 Co1 N3 C4 173.9(11) . .
O1 Co1 N3 C4 -123.1(6) . .
O3 Co1 N3 C4 107.6(6) . .
N3 C6 N4 C5 -1.9(8) . .
N3 C6 N4 C30 175.7(5) . 3_454
C4 C5 N4 C6 1.2(8) . .
C4 C5 N4 C30 -176.4(6) . 3_454
N6 C7 N5 C9 0.3(6) . .
N6 C7 N5 Co1 -168.6(4) . .
C8 C9 N5 C7 -0.2(7) . .
C8 C9 N5 Co1 168.1(4) . .
N1 Co1 N5 C7 -79.2(5) . .
N3 Co1 N5 C7 127.7(13) . .
O1 Co1 N5 C7 65.0(5) . .
O3 Co1 N5 C7 -166.2(5) . .
N1 Co1 N5 C9 114.6(5) . .
N3 Co1 N5 C9 -38.5(16) . .
O1 Co1 N5 C9 -101.1(5) . .
O3 Co1 N5 C9 27.6(5) . .
N5 C7 N6 C8 -0.3(7) . .
N5 C7 N6 C24 177.0(5) . 3_445
C9 C8 N6 C7 0.1(6) . .
C9 C8 N6 C24 -177.2(5) . 3_445
C22 C21 N7 C27 121.3(6) . .
C26 C21 N7 C27 -59.5(8) . .
C22 C21 N7 C18 -53.4(7) . .
C26 C21 N7 C18 125.9(6) . .
C32 C27 N7 C21 148.3(5) . .
C28 C27 N7 C21 -28.6(8) . .
C32 C27 N7 C18 -37.1(8) . .
C28 C27 N7 C18 146.0(5) . .
C17 C18 N7 C21 -41.4(7) . .
C19 C18 N7 C21 137.3(6) . .
C17 C18 N7 C27 144.1(5) . .
C19 C18 N7 C27 -37.2(7) . .
O2 C10 O1 Co1 6.0(7) . .
C11A C10 O1 Co1 -178.3(16) . .
C11B C10 O1 Co1 -169(2) . .
N1 Co1 O1 C10 7.4(6) . .
N3 Co1 O1 C10 92.7(4) . .
N5 Co1 O1 C10 -95.2(4) . .
O3 Co1 O1 C10 174.4(4) . .
O5 N8 O3 Co1 -172.4(5) . .
O4 N8 O3 Co1 4.0(6) . .
N1 Co1 O3 N8 176.8(4) . .
N3 Co1 O3 N8 85.9(4) . .
N5 Co1 O3 N8 -86.0(4) . .
O1 Co1 O3 N8 4.5(5) . .
